data_7037291
loop_
_publ_author_name
'Weisheim, Eugen'
'B\"ucker, Lisa'
'Neumann, Beate'
'Stammler, Hans-Georg'
'Mitzel, Norbert W.'

_publ_section_title
;
 Tridentate Lewis acids with phenyl substituted 1,3,5-trisilacyclohexane
 backbones.
;
_journal_issue 1
_journal_name_full 'Dalton transactions (Cambridge, England : 2003)'
_journal_page_first 198
_journal_page_last 207
_journal_paper_doi 10.1039/c5dt04208a
_journal_volume 45
_journal_year 2015
_chemical_formula_moiety 'C21 H21 Cl3 Si3, 0.5 (C5 H12)'
_chemical_formula_sum 'C23.5 H27 Cl3 Si3'
_chemical_formula_weight 500.07
_space_group_crystal_system orthorhombic
_space_group_IT_number 64
_space_group_name_Hall '-C 2ac 2'
_space_group_name_H-M_alt 'C m c e'
_atom_sites_solution_hydrogens geom
_atom_sites_solution_primary iterative
_audit_creation_date 2014-03-19
_audit_creation_method
;
  Olex2 1.2-ac2
  (compiled 2012.03.27 svn.r2268, GUI svn.r4156)
;
_audit_update_record
;
2015-08-20 deposited with the CCDC.
2015-11-15 downloaded from the CCDC.
;
_cell_angle_alpha 90
_cell_angle_beta 90
_cell_angle_gamma 90
_cell_formula_units_Z 8
_cell_length_a 21.5592(2)
_cell_length_b 7.97338(8)
_cell_length_c 28.7174(3)
_cell_measurement_reflns_used 21348
_cell_measurement_temperature 100.00(10)
_cell_measurement_theta_max 76.0390
_cell_measurement_theta_min 4.0880
_cell_volume 4936.51(8)
_computing_cell_refinement
;
CrysAlisPro, Agilent Technologies,
Version 1.171.37.31 (release 14-01-2014 CrysAlis171 .NET)
(compiled Jan 14 2014,18:38:05)
;
_computing_data_collection
;
CrysAlisPro, Agilent Technologies,
Version 1.171.37.31 (release 14-01-2014 CrysAlis171 .NET)
(compiled Jan 14 2014,18:38:05)
;
_computing_data_reduction
;
CrysAlisPro, Agilent Technologies,
Version 1.171.37.31 (release 14-01-2014 CrysAlis171 .NET)
(compiled Jan 14 2014,18:38:05)
;
_computing_molecular_graphics
;
O. V. Dolomanov, L. J. Bourhis, R. J. Gildea, J. A. K. Howard and H. Puschmann,
OLEX2: a complete structure solution, refinement and analysis program.
J. Appl. Cryst. (2009). 42, 339-341.
;
_computing_publication_material
;
O. V. Dolomanov, L. J. Bourhis, R. J. Gildea, J. A. K. Howard and H. Puschmann,
OLEX2: a complete structure solution, refinement and analysis program.
J. Appl. Cryst. (2009). 42, 339-341.
;
_computing_structure_refinement
;
SHELXL, G.M. Sheldrick, Acta Cryst.
(2008). A64, 112-122
;
_computing_structure_solution 'J. Appl. Cryst. (2007) 40, 786-790'
_diffrn_ambient_environment N~2~
_diffrn_ambient_temperature 100.00(10)
_diffrn_detector 'CCD plate'
_diffrn_detector_area_resol_mean 5.3114
_diffrn_detector_type Atlas
_diffrn_measured_fraction_theta_full 0.9996
_diffrn_measured_fraction_theta_max 0.9973
_diffrn_measurement_details
;
  1 omega -112.00   -5.00   1.0000    7.5000
omega____ theta____ kappa____ phi______ frames
    -      -38.5000  -19.0000  -30.0000 107

  2 omega -110.00  -24.00   1.0000    7.5000
omega____ theta____ kappa____ phi______ frames
    -      -38.5000  -38.0000  -90.0000 86

  3 omega   14.00   61.00   1.0000    7.5000
omega____ theta____ kappa____ phi______ frames
    -       43.4488   77.0000  -60.0000 47

  4 omega   72.00  115.00   1.0000    7.5000
omega____ theta____ kappa____ phi______ frames
    -       43.4488   77.0000  120.0000 43

  5 omega   70.00  107.00   1.0000    7.5000
omega____ theta____ kappa____ phi______ frames
    -       43.4488   38.0000  120.0000 37

  6 omega   16.00   76.00   1.0000    7.5000
omega____ theta____ kappa____ phi______ frames
    -       43.4488   77.0000 -150.0000 60

  7 omega   80.00  115.00   1.0000    7.5000
omega____ theta____ kappa____ phi______ frames
    -       43.4488   77.0000 -180.0000 35

  8 omega   58.00  106.00   1.0000    7.5000
omega____ theta____ kappa____ phi______ frames
    -       43.4488  178.0000   30.0000 48

  9 omega   88.00  115.00   1.0000    7.5000
omega____ theta____ kappa____ phi______ frames
    -       43.4488   77.0000  -60.0000 27

 10 omega   13.00   66.00   1.0000    7.5000
omega____ theta____ kappa____ phi______ frames
    -       43.4488   77.0000   30.0000 53

 11 omega  -15.00   70.00   1.0000    7.5000
omega____ theta____ kappa____ phi______ frames
    -       43.4488  -77.0000 -150.0000 85

 12 omega    2.00   72.00   1.0000    7.5000
omega____ theta____ kappa____ phi______ frames
    -       43.4488  -99.0000   60.0000 70

 13 omega   14.00   51.00   1.0000    7.5000
omega____ theta____ kappa____ phi______ frames
    -       43.4488   77.0000 -180.0000 37

 14 omega   13.00   64.00   1.0000    7.5000
omega____ theta____ kappa____ phi______ frames
    -       43.4488   77.0000  120.0000 51

 15 omega   87.00  113.00   1.0000    7.5000
omega____ theta____ kappa____ phi______ frames
    -       43.4488   77.0000 -150.0000 26

 16 omega   28.00   67.00   1.0000    7.5000
omega____ theta____ kappa____ phi______ frames
    -       43.4488   38.0000  120.0000 39

 17 omega   58.00  109.00   1.0000    7.5000
omega____ theta____ kappa____ phi______ frames
    -       43.4488  178.0000 -150.0000 51

 18 omega  113.00  175.00   1.0000   25.0000
omega____ theta____ kappa____ phi______ frames
    -      111.0000   77.0000 -150.0000 62

 19 omega   86.00  112.00   1.0000   25.0000
omega____ theta____ kappa____ phi______ frames
    -      111.0000   61.0000    0.0000 26

 20 omega   53.00   93.00   1.0000   25.0000
omega____ theta____ kappa____ phi______ frames
    -      111.0000  -94.0000 -120.0000 40

 21 omega   50.00   89.00   1.0000   25.0000
omega____ theta____ kappa____ phi______ frames
    -      111.0000  -94.0000   90.0000 39

 22 omega   85.00  117.00   1.0000   25.0000
omega____ theta____ kappa____ phi______ frames
    -      111.0000   61.0000   60.0000 32

 23 omega   85.00  148.00   1.0000   25.0000
omega____ theta____ kappa____ phi______ frames
    -      111.0000   61.0000  -60.0000 63

 24 omega   81.00  177.00   1.0000   25.0000
omega____ theta____ kappa____ phi______ frames
    -      111.0000   77.0000 -180.0000 96

 25 omega  123.00  154.00   1.0000   25.0000
omega____ theta____ kappa____ phi______ frames
    -      111.0000   61.0000   60.0000 31

 26 omega   31.00  108.00   1.0000   25.0000
omega____ theta____ kappa____ phi______ frames
    -      111.0000  -94.0000   30.0000 77

 27 omega   84.00  112.00   1.0000   25.0000
omega____ theta____ kappa____ phi______ frames
    -      111.0000   63.0000   42.1219 28

 28 omega   81.00  107.00   1.0000   25.0000
omega____ theta____ kappa____ phi______ frames
    -      111.0000   77.0000 -150.0000 26

 29 omega   85.00  110.00   1.0000   25.0000
omega____ theta____ kappa____ phi______ frames
    -      111.0000   63.0000  -21.6687 25

 30 omega   85.00  111.00   1.0000   25.0000
omega____ theta____ kappa____ phi______ frames
    -      111.0000   61.0000   30.0000 26

 31 omega   41.00  121.00   1.0000   25.0000
omega____ theta____ kappa____ phi______ frames
    -      111.0000 -125.0000  -30.0000 80

 32 omega   81.00  177.00   1.0000   25.0000
omega____ theta____ kappa____ phi______ frames
    -      111.0000   77.0000  -30.0000 96

 33 omega   85.00  117.00   1.0000   25.0000
omega____ theta____ kappa____ phi______ frames
    -      111.0000   61.0000 -120.0000 32

 34 omega   85.00  160.00   1.0000   25.0000
omega____ theta____ kappa____ phi______ frames
    -      111.0000   61.0000  150.0000 75

 35 omega   85.00  111.00   1.0000   25.0000
omega____ theta____ kappa____ phi______ frames
    -      111.0000   61.0000 -150.0000 26

 36 omega   81.00  107.00   1.0000   25.0000
omega____ theta____ kappa____ phi______ frames
    -      111.0000   77.0000   90.0000 26

 37 omega   88.00  115.00   1.0000   25.0000
omega____ theta____ kappa____ phi______ frames
    -      111.0000   62.0000  -99.8401 27

 38 omega   81.00  107.00   1.0000   25.0000
omega____ theta____ kappa____ phi______ frames
    -      111.0000   77.0000   60.0000 26

 39 omega  113.00  177.00   1.0000   25.0000
omega____ theta____ kappa____ phi______ frames
    -      111.0000   77.0000    0.0000 64

 40 omega   86.00  112.00   1.0000   25.0000
omega____ theta____ kappa____ phi______ frames
    -      111.0000   77.0000  -90.0000 26

 41 omega   89.00  115.00   1.0000   25.0000
omega____ theta____ kappa____ phi______ frames
    -      111.0000   45.0000  -90.0000 26

 42 omega   85.00  111.00   1.0000   25.0000
omega____ theta____ kappa____ phi______ frames
    -      111.0000   61.0000  -30.0000 26

 43 omega   81.00  169.00   1.0000   25.0000
omega____ theta____ kappa____ phi______ frames
    -      111.0000   77.0000  -60.0000 88

 44 omega   43.00  119.00   1.0000   25.0000
omega____ theta____ kappa____ phi______ frames
    -      111.0000 -125.0000 -180.0000 76

 45 omega   81.00  107.00   1.0000   25.0000
omega____ theta____ kappa____ phi______ frames
    -      111.0000   77.0000    0.0000 26

 46 omega  128.00  154.00   1.0000   25.0000
omega____ theta____ kappa____ phi______ frames
    -      111.0000   61.0000  120.0000 26

 47 omega   85.00  116.00   1.0000   25.0000
omega____ theta____ kappa____ phi______ frames
    -      111.0000   61.0000  120.0000 31

 48 omega   81.00  106.00   1.0000   25.0000
omega____ theta____ kappa____ phi______ frames
    -      111.0000   77.0000 -120.0000 25

 49 omega  113.00  178.00   1.0000   25.0000
omega____ theta____ kappa____ phi______ frames
    -      111.0000   77.0000 -120.0000 65

 50 omega   81.00  107.00   1.0000   25.0000
omega____ theta____ kappa____ phi______ frames
    -      111.0000   77.0000   30.0000 26

 51 omega  113.00  177.00   1.0000   25.0000
omega____ theta____ kappa____ phi______ frames
    -      111.0000   77.0000   30.0000 64

 52 omega   46.00  108.00   1.0000   25.0000
omega____ theta____ kappa____ phi______ frames
    -      111.0000  -94.0000 -180.0000 62

 53 omega   85.00  162.00   1.0000   25.0000
omega____ theta____ kappa____ phi______ frames
    -      111.0000   61.0000   90.0000 77

 54 omega   81.00  107.00   1.0000   25.0000
omega____ theta____ kappa____ phi______ frames
    -      111.0000   77.0000  150.0000 26

 55 omega   85.00  113.00   1.0000   25.0000
omega____ theta____ kappa____ phi______ frames
    -      111.0000   61.0000 -180.0000 28

 56 omega   32.00  108.00   1.0000   25.0000
omega____ theta____ kappa____ phi______ frames
    -      111.0000  -94.0000  -30.0000 76

 57 omega   84.00  147.00   1.0000   25.0000
omega____ theta____ kappa____ phi______ frames
    -      111.0000   66.0000  -85.9326 63

 58 omega   87.00  161.00   1.0000   25.0000
omega____ theta____ kappa____ phi______ frames
    -      111.0000   57.0000  136.4041 74

 59 omega   82.00  108.00   1.0000   25.0000
omega____ theta____ kappa____ phi______ frames
    -      111.0000   71.0000  -61.8801 26
;
_diffrn_measurement_device 'four-circle diffractometer'
_diffrn_measurement_device_type 'SuperNova, Dual, Cu at zero, Atlas'
_diffrn_measurement_method '\w scans'
_diffrn_orient_matrix_UB_11 0.0399271000
_diffrn_orient_matrix_UB_12 0.1566686000
_diffrn_orient_matrix_UB_13 -0.0092719000
_diffrn_orient_matrix_UB_21 0.0137197000
_diffrn_orient_matrix_UB_22 -0.0636748000
_diffrn_orient_matrix_UB_23 -0.0496049000
_diffrn_orient_matrix_UB_31 -0.0576637000
_diffrn_orient_matrix_UB_32 0.0932823000
_diffrn_orient_matrix_UB_33 -0.0182435000
_diffrn_radiation_monochromator mirror
_diffrn_radiation_probe x-ray
_diffrn_radiation_type 'Cu K\a'
_diffrn_radiation_wavelength 1.54184
_diffrn_reflns_av_R_equivalents 0.0424
_diffrn_reflns_av_unetI/netI 0.0145
_diffrn_reflns_Laue_measured_fraction_full 1.000
_diffrn_reflns_Laue_measured_fraction_max 1.000
_diffrn_reflns_limit_h_max 26
_diffrn_reflns_limit_h_min -26
_diffrn_reflns_limit_k_max 9
_diffrn_reflns_limit_k_min -10
_diffrn_reflns_limit_l_max 36
_diffrn_reflns_limit_l_min -35
_diffrn_reflns_number 45373
_diffrn_reflns_point_group_measured_fraction_full 1.000
_diffrn_reflns_point_group_measured_fraction_max 1.000
_diffrn_reflns_theta_full 67.684
_diffrn_reflns_theta_max 76.28
_diffrn_reflns_theta_min 3.08
_diffrn_source 'sealed X-ray tube'
_diffrn_source_type 'SuperNova (Cu) X-ray Source'
_exptl_absorpt_coefficient_mu 4.823
_exptl_absorpt_correction_T_max 0.876
_exptl_absorpt_correction_T_min 0.637
_exptl_absorpt_correction_type gaussian
_exptl_absorpt_process_details
;
CrysAlisPro, Agilent Technologies,
Version 1.171.37.31 (release 14-01-2014 CrysAlis171 .NET)
(compiled Jan 14 2014,18:38:05)
Numerical absorption correction based on gaussian integration over
            a multifaceted crystal model
Empirical absorption correction using spherical harmonics,
 implemented in SCALE3 ABSPACK scaling algorithm.
;
_exptl_crystal_colour 'clear colourless'
_exptl_crystal_colour_lustre clear
_exptl_crystal_colour_primary colourless
_exptl_crystal_density_diffrn 1.346
_exptl_crystal_description block
_exptl_crystal_F_000 2088
_exptl_crystal_size_max 0.1172
_exptl_crystal_size_mid 0.056
_exptl_crystal_size_min 0.0323
_refine_diff_density_max 0.452
_refine_diff_density_min -0.245
_refine_diff_density_rms 0.053
_refine_ls_extinction_method none
_refine_ls_goodness_of_fit_ref 1.080
_refine_ls_hydrogen_treatment constr
_refine_ls_matrix_type full
_refine_ls_number_parameters 130
_refine_ls_number_reflns 2495
_refine_ls_number_restraints 0
_refine_ls_restrained_S_all 1.080
_refine_ls_R_factor_all 0.0315
_refine_ls_R_factor_gt 0.0294
_refine_ls_shift/su_max 0.001
_refine_ls_shift/su_mean 0.000
_refine_ls_structure_factor_coef Fsqd
_refine_ls_weighting_details
;
 w=1/[\s^2^(Fo^2^)+(0.0523P)^2^+3.5718P]
 where P=(Fo^2^+2Fc^2^)/3
;
_refine_ls_weighting_scheme calc
_refine_ls_wR_factor_gt 0.0826
_refine_ls_wR_factor_ref 0.0842
_reflns_Friedel_coverage 0.000
_reflns_number_gt 2305
_reflns_number_total 2495
_reflns_threshold_expression 'I > 2\s(I)'
_cod_data_source_file c5dt04208a2.cif
_cod_data_source_block cis-trans-5
_cod_depositor_comments 'Adding full bibliography for 7037290--7037293.cif.'
_cod_original_cell_volume 4936.49(8)
_cod_original_formula_sum 'C23.50 H27 Cl3 Si3'
_cod_database_code 7037291
_chemical_oxdiff_formula 'C21 H21 Cl3 Si3'
_reflns_odcompleteness_completeness 99.96
_reflns_odcompleteness_iscentric 1
_reflns_odcompleteness_theta 66.97
_olex2_refinement_description
;
1. Fixed Uiso
 At 1.2 times of:
  All C(H) groups, All C(H,H) groups
2.a Secondary CH2 refined with riding coordinates:
 C1(H1A,H1B), C2(H2A,H2B)
2.b Aromatic/amide H refined with riding coordinates:
 C4(H4), C5(H5), C6(H6), C7(H7), C8(H8), C10(H10), C11(H11), C12(H12)
;
_shelx_space_group_comment
;
The symmetry employed for this shelxl refinement is uniquely defined
by the following loop, which should always be used as a source of
symmetry information in preference to the above space-group names.
They are only intended as comments.
;
_shelxl_version_number 2013-2

loop_
_space_group_symop_id
_space_group_symop_operation_xyz
1 'x, y, z'
2 '-x, -y+1/2, z+1/2'
3 'x, -y, -z'
4 '-x, y+1/2, -z+1/2'
5 'x+1/2, y+1/2, z'
6 '-x+1/2, -y+1, z+1/2'
7 'x+1/2, -y+1/2, -z'
8 '-x+1/2, y+1, -z+1/2'
9 '-x, -y, -z'
10 'x, y-1/2, -z-1/2'
11 '-x, y, z'
12 'x, -y-1/2, z-1/2'
13 '-x+1/2, -y+1/2, -z'
14 'x+1/2, y, -z-1/2'
15 '-x+1/2, y+1/2, z'
16 'x+1/2, -y, z-1/2'

loop_
_atom_site_label
_atom_site_type_symbol
_atom_site_fract_x
_atom_site_fract_y
_atom_site_fract_z
_atom_site_U_iso_or_equiv
_atom_site_adp_type
_atom_site_occupancy
_atom_site_site_symmetry_order
_atom_site_calc_flag
_atom_site_refinement_flags_posn
_atom_site_refinement_flags_adp
_atom_site_refinement_flags_occupancy
Cl1 Cl 0.59310(2) 0.87763(5) 0.43221(2) 0.02977(13) Uani 1 1 d . . .
Cl2 Cl 0.5000 0.45017(6) 0.27934(2) 0.02463(14) Uani 1 2 d S T P
Si1 Si 0.57476(2) 0.94448(5) 0.36407(2) 0.01976(12) Uani 1 1 d . . .
Si2 Si 0.5000 0.62126(6) 0.33496(2) 0.01807(14) Uani 1 2 d S T P
C1 C 0.5000 1.0569(2) 0.36009(7) 0.0219(4) Uani 1 2 d S T P
H1A H 0.5000 1.1412 0.3844 0.026 Uiso 1 2 calc R U P
H1B H 0.5000 1.1166 0.3307 0.026 Uiso 1 2 calc R U P
C2 C 0.57124(7) 0.75023(18) 0.32774(5) 0.0207(3) Uani 1 1 d . . .
H2A H 0.5747 0.7822 0.2953 0.025 Uiso 1 1 calc R U .
H2B H 0.6069 0.6811 0.3352 0.025 Uiso 1 1 calc R U .
C3 C 0.63737(7) 1.09164(19) 0.34562(5) 0.0231(3) Uani 1 1 d . . .
C4 C 0.68208(8) 1.1557(2) 0.37604(6) 0.0298(3) Uani 1 1 d . . .
H4 H 0.6842 1.1155 0.4064 0.036 Uiso 1 1 calc R U .
C5 C 0.72353(8) 1.2788(2) 0.36151(6) 0.0372(4) Uani 1 1 d . . .
H5 H 0.7533 1.3193 0.3821 0.045 Uiso 1 1 calc R U .
C6 C 0.72057(8) 1.3411(2) 0.31658(7) 0.0393(4) Uani 1 1 d . . .
H6 H 0.7475 1.4256 0.3071 0.047 Uiso 1 1 calc R U .
C7 C 0.67735(9) 1.2772(3) 0.28586(7) 0.0415(4) Uani 1 1 d . . .
H7 H 0.6757 1.3181 0.2556 0.050 Uiso 1 1 calc R U .
C8 C 0.63620(8) 1.1520(2) 0.29984(6) 0.0324(4) Uani 1 1 d . . .
H8 H 0.6078 1.1083 0.2786 0.039 Uiso 1 1 calc R U .
C9 C 0.5000 0.4976(2) 0.38981(7) 0.0207(4) Uani 1 2 d S T P
C10 C 0.55568(8) 0.44709(18) 0.41064(6) 0.0251(3) Uani 1 1 d . . .
H10 H 0.5933 0.4787 0.3974 0.030 Uiso 1 1 calc R U .
C11 C 0.55548(9) 0.3504(2) 0.45081(6) 0.0314(4) Uani 1 1 d . . .
H11 H 0.5928 0.3177 0.4643 0.038 Uiso 1 1 calc R U .
C12 C 0.5000 0.3026(3) 0.47085(8) 0.0326(5) Uani 1 2 d S T P
H12 H 0.5000 0.2382 0.4979 0.039 Uiso 1 2 calc R U P

loop_
_atom_site_aniso_label
_atom_site_aniso_U_11
_atom_site_aniso_U_22
_atom_site_aniso_U_33
_atom_site_aniso_U_23
_atom_site_aniso_U_13
_atom_site_aniso_U_12
Cl1 0.0364(2) 0.0292(2) 0.0237(2) 0.00307(13) -0.00456(14) -0.00355(15)
Cl2 0.0309(3) 0.0203(2) 0.0227(2) -0.00479(17) 0.000 0.000
Si1 0.0193(2) 0.0170(2) 0.0230(2) 0.00002(14) -0.00083(14) -0.00129(14)
Si2 0.0205(3) 0.0140(3) 0.0197(3) -0.00069(18) 0.000 0.000
C1 0.0211(10) 0.0172(10) 0.0274(10) -0.0014(8) 0.000 0.000
C2 0.0206(7) 0.0179(7) 0.0237(7) 0.0004(5) 0.0001(5) 0.0001(5)
C3 0.0187(7) 0.0201(7) 0.0306(8) -0.0007(6) 0.0006(6) 0.0005(6)
C4 0.0260(8) 0.0313(8) 0.0319(8) -0.0057(7) 0.0008(6) -0.0035(6)
C5 0.0292(8) 0.0394(10) 0.0429(10) -0.0094(8) 0.0009(7) -0.0118(7)
C6 0.0312(9) 0.0350(9) 0.0516(11) 0.0033(8) 0.0054(8) -0.0137(7)
C7 0.0353(10) 0.0460(11) 0.0432(10) 0.0162(8) -0.0028(8) -0.0123(8)
C8 0.0224(8) 0.0384(9) 0.0364(9) 0.0122(7) -0.0050(7) -0.0069(7)
C9 0.0287(10) 0.0128(9) 0.0208(9) -0.0015(7) 0.000 0.000
C10 0.0286(8) 0.0183(7) 0.0284(7) 0.0001(6) -0.0035(6) -0.0025(6)
C11 0.0416(10) 0.0243(8) 0.0283(8) 0.0007(6) -0.0115(7) -0.0006(7)
C12 0.0522(15) 0.0252(11) 0.0205(10) 0.0026(8) 0.000 0.000

loop_
_atom_type_symbol
_atom_type_description
_atom_type_scat_dispersion_real
_atom_type_scat_dispersion_imag
_atom_type_scat_source
C C 0.0181 0.0091 'International Tables Vol C Tables 4.2.6.8 and 6.1.1.4'
H H 0.0000 0.0000 'International Tables Vol C Tables 4.2.6.8 and 6.1.1.4'
Cl Cl 0.3639 0.7018 'International Tables Vol C Tables 4.2.6.8 and 6.1.1.4'
Si Si 0.2541 0.3302 'International Tables Vol C Tables 4.2.6.8 and 6.1.1.4'

loop_
_exptl_crystal_face_index_h
_exptl_crystal_face_index_k
_exptl_crystal_face_index_l
_exptl_crystal_face_perp_dist
_exptl_oxdiff_crystal_face_indexfrac_h
_exptl_oxdiff_crystal_face_indexfrac_k
_exptl_oxdiff_crystal_face_indexfrac_l
_exptl_oxdiff_crystal_face_x
_exptl_oxdiff_crystal_face_y
_exptl_oxdiff_crystal_face_z
2 0 1 0.0205 1.9989 0.0006 0.9996 0.0706 -0.0222 -0.1334
-2 0 -1 0.0205 -1.9989 -0.0006 -0.9996 -0.0706 0.0222 0.1334
1 2 -1 0.0498 1.0011 2.0001 -1.0122 0.3627 -0.0634 0.1473
-1 -2 1 0.0498 -1.0011 -2.0001 1.0122 -0.3627 0.0634 -0.1473
0 0 1 0.0161 -0.0004 0.0005 0.9997 -0.0092 -0.0496 -0.0182
0 0 -1 0.0161 0.0004 -0.0005 -0.9997 0.0092 0.0496 0.0182

loop_
_geom_angle_atom_site_label_1
_geom_angle_atom_site_label_2
_geom_angle_atom_site_label_3
_geom_angle
_geom_angle_site_symmetry_1
_geom_angle_site_symmetry_3
C1 Si1 Cl1 110.52(7) . .
C1 Si1 C2 109.40(8) . .
C1 Si1 C3 107.97(7) . .
C2 Si1 Cl1 108.82(5) . .
C3 Si1 Cl1 107.02(5) . .
C3 Si1 C2 113.09(7) . .
C2 Si2 Cl2 105.92(5) . .
C2 Si2 Cl2 105.92(5) 11_655 .
C2 Si2 C2 111.33(9) . 11_655
C9 Si2 Cl2 107.46(7) . .
C9 Si2 C2 112.82(6) . .
C9 Si2 C2 112.81(6) . 11_655
Si1 C1 Si1 121.45(11) 11_655 .
Si1 C1 H1A 107.0 11_655 .
Si1 C1 H1A 107.0 . .
Si1 C1 H1B 107.0 11_655 .
Si1 C1 H1B 107.0 . .
H1A C1 H1B 106.7 . .
Si1 C2 H2A 108.4 . .
Si1 C2 H2B 108.4 . .
Si2 C2 Si1 115.44(8) . .
Si2 C2 H2A 108.4 . .
Si2 C2 H2B 108.4 . .
H2A C2 H2B 107.5 . .
C4 C3 Si1 123.48(12) . .
C4 C3 C8 118.28(15) . .
C8 C3 Si1 118.01(12) . .
C3 C4 H4 119.6 . .
C5 C4 C3 120.89(16) . .
C5 C4 H4 119.6 . .
C4 C5 H5 119.9 . .
C6 C5 C4 120.21(16) . .
C6 C5 H5 119.9 . .
C5 C6 H6 120.2 . .
C7 C6 C5 119.62(16) . .
C7 C6 H6 120.2 . .
C6 C7 H7 119.7 . .
C6 C7 C8 120.64(17) . .
C8 C7 H7 119.7 . .
C3 C8 H8 119.8 . .
C7 C8 C3 120.30(16) . .
C7 C8 H8 119.8 . .
C10 C9 Si2 120.97(10) 11_655 .
C10 C9 Si2 120.97(10) . .
C10 C9 C10 118.01(19) 11_655 .
C9 C10 H10 119.6 . .
C11 C10 C9 120.82(16) . .
C11 C10 H10 119.6 . .
C10 C11 H11 119.9 . .
C12 C11 C10 120.17(16) . .
C12 C11 H11 119.9 . .
C11 C12 C11 120.0(2) 11_655 .
C11 C12 H12 120.0 . .
C11 C12 H12 120.0 11_655 .

loop_
_geom_bond_atom_site_label_1
_geom_bond_atom_site_label_2
_geom_bond_distance
_geom_bond_site_symmetry_2
Cl1 Si1 2.0665(5) .
Cl2 Si2 2.1005(7) .
Si1 C1 1.8477(10) .
Si1 C2 1.8689(15) .
Si1 C3 1.8653(16) .
Si2 C2 1.8599(14) .
Si2 C2 1.8600(14) 11_655
Si2 C9 1.858(2) .
C1 Si1 1.8477(10) 11_655
C1 H1A 0.9700 .
C1 H1B 0.9700 .
C2 H2A 0.9700 .
C2 H2B 0.9700 .
C3 C4 1.398(2) .
C3 C8 1.400(2) .
C4 H4 0.9300 .
C4 C5 1.391(2) .
C5 H5 0.9300 .
C5 C6 1.384(3) .
C6 H6 0.9300 .
C6 C7 1.381(3) .
C7 H7 0.9300 .
C7 C8 1.395(2) .
C8 H8 0.9300 .
C9 C10 1.4003(19) 11_655
C9 C10 1.4004(19) .
C10 H10 0.9300 .
C10 C11 1.388(2) .
C11 H11 0.9300 .
C11 C12 1.381(2) .
C12 C11 1.381(2) 11_655
C12 H12 0.9300 .

loop_
_geom_torsion_atom_site_label_1
_geom_torsion_atom_site_label_2
_geom_torsion_atom_site_label_3
_geom_torsion_atom_site_label_4
_geom_torsion
_geom_torsion_site_symmetry_1
_geom_torsion_site_symmetry_4
Cl1 Si1 C1 Si1 -75.54(13) . 11_655
Cl1 Si1 C2 Si2 74.48(8) . .
Cl1 Si1 C3 C4 -7.34(15) . .
Cl1 Si1 C3 C8 178.32(12) . .
Cl2 Si2 C2 Si1 166.61(6) . .
Cl2 Si2 C9 C10 -88.84(15) . 11_655
Cl2 Si2 C9 C10 88.84(15) . .
Si1 C3 C4 C5 -173.00(13) . .
Si1 C3 C8 C7 172.33(15) . .
Si2 C9 C10 C11 -178.00(13) . .
C1 Si1 C2 Si2 -46.36(11) . .
C1 Si1 C3 C4 111.65(15) . .
C1 Si1 C3 C8 -62.69(15) . .
C2 Si1 C1 Si1 44.26(15) . 11_655
C2 Si1 C3 C4 -127.16(14) . .
C2 Si1 C3 C8 58.49(15) . .
C2 Si2 C2 Si1 51.93(13) 11_655 .
C2 Si2 C9 C10 154.78(14) . 11_655
C2 Si2 C9 C10 -27.53(18) . .
C2 Si2 C9 C10 -154.78(14) 11_655 .
C2 Si2 C9 C10 27.54(18) 11_655 11_655
C3 Si1 C1 Si1 167.72(11) . 11_655
C3 Si1 C2 Si2 -166.74(8) . .
C3 C4 C5 C6 0.7(3) . .
C4 C3 C8 C7 -2.3(3) . .
C4 C5 C6 C7 -1.8(3) . .
C5 C6 C7 C8 0.8(3) . .
C6 C7 C8 C3 1.3(3) . .
C8 C3 C4 C5 1.3(2) . .
C9 Si2 C2 Si1 -76.09(10) . .
C9 C10 C11 C12 0.0(3) . .
C10 C9 C10 C11 -0.2(3) 11_655 .
C10 C11 C12 C11 0.3(3) . 11_655

loop_
_smtbx_masks_void_nr
_smtbx_masks_void_average_x
_smtbx_masks_void_average_y
_smtbx_masks_void_average_z
_smtbx_masks_void_volume
_smtbx_masks_void_count_electrons
1 0.250 -0.795 0.500 186.2 34.2
2 0.250 0.288 1.000 186.2 34.2
3 0.750 -0.848 0.000 186.2 34.2
4 0.750 -0.312 0.500 186.2 34.2
